data_4341188
loop_
_publ_author_name
'B\"uy\"ukyazi, Mehtap'
'Hegemann, Corinna'
'Lehnen, Thomas'
'Tyrra, Wieland'
'Mathur, Sanjay'

_publ_section_title
;
 Molecular Co(II) and Co(III) Heteroarylalkenolates as Efficient
 Precursors for Chemical Vapor Deposition of Co3O4 Nanowires.
;
_journal_issue 20
_journal_name_full 'Inorganic chemistry'
_journal_page_first 10928
_journal_page_last 10936
_journal_paper_doi 10.1021/ic501157e
_journal_volume 53
_journal_year 2014
_chemical_formula_moiety 'C30 H30 Co F6 N6 O2'
_chemical_formula_sum 'C30 H30 Co F6 N6 O2'
_chemical_formula_weight 679.53
_chemical_name_systematic
; 
 ? 
;
_space_group_IT_number 2
_symmetry_cell_setting triclinic
_symmetry_space_group_name_Hall '-P 1'
_symmetry_space_group_name_H-M 'P -1'
_atom_sites_solution_hydrogens geom
_atom_sites_solution_primary direct
_atom_sites_solution_secondary difmap
_audit_creation_method SHELXL-97
_cell_angle_alpha 74.34(2)
_cell_angle_beta 69.36(2)
_cell_angle_gamma 83.75(2)
_cell_formula_units_Z 1
_cell_length_a 8.796(3)
_cell_length_b 9.262(3)
_cell_length_c 10.669(4)
_cell_measurement_reflns_used 3261
_cell_measurement_temperature 293(2)
_cell_measurement_theta_max 29.67
_cell_measurement_theta_min 2.11
_cell_volume 783.1(5)
_computing_cell_refinement 'X-Area (Stoe & Cie, 2001)'
_computing_data_collection 'X-Area (Stoe & Cie, 2001)'
_computing_data_reduction 'X-Area (Stoe & Cie, 2001)'
_computing_structure_refinement 'SHELXL-97 (Sheldrick, 1997)'
_computing_structure_solution 'SHELXS-97 (Sheldrick, 1990)'
_diffrn_ambient_temperature 293(2)
_diffrn_detector_area_resol_mean 'not measured'
_diffrn_measured_fraction_theta_full 0.978
_diffrn_measured_fraction_theta_max 0.978
_diffrn_measurement_device_type 'IPDS II (Stoe & Cie)'
_diffrn_measurement_method '\w and \f scans'
_diffrn_radiation_monochromator graphite
_diffrn_radiation_source 'fine-focus sealed tube'
_diffrn_radiation_type MoK\a
_diffrn_radiation_wavelength 0.71073
_diffrn_reflns_av_R_equivalents 0.0549
_diffrn_reflns_av_sigmaI/netI 0.1172
_diffrn_reflns_limit_h_max 10
_diffrn_reflns_limit_h_min -10
_diffrn_reflns_limit_k_max 11
_diffrn_reflns_limit_k_min -11
_diffrn_reflns_limit_l_max 13
_diffrn_reflns_limit_l_min -11
_diffrn_reflns_number 6660
_diffrn_reflns_theta_full 26.00
_diffrn_reflns_theta_max 26.00
_diffrn_reflns_theta_min 2.11
_diffrn_standards_decay_% 'not measured'
_diffrn_standards_interval_count 'not measured'
_diffrn_standards_interval_time 'not measured'
_diffrn_standards_number 'not measured'
_exptl_absorpt_coefficient_mu 0.621
_exptl_absorpt_correction_T_max 0.9277
_exptl_absorpt_correction_T_min 0.7153
_exptl_absorpt_correction_type numerical
_exptl_absorpt_process_details
;
The absorption correction (X-RED; Stoe & Cie, 2001)
was performed after optimizing the crystal shape
using X-SHAPE (Stoe & Cie, 1999).
;
_exptl_crystal_colour orange
_exptl_crystal_density_diffrn 1.441
_exptl_crystal_density_meas ?
_exptl_crystal_density_method 'not measured'
_exptl_crystal_description plate
_exptl_crystal_F_000 349
_exptl_crystal_size_max 0.2
_exptl_crystal_size_mid 0.2
_exptl_crystal_size_min 0.1
_refine_diff_density_max 0.362
_refine_diff_density_min -0.229
_refine_diff_density_rms 0.039
_refine_ls_extinction_coef 'not measured'
_refine_ls_extinction_method none
_refine_ls_goodness_of_fit_ref 0.725
_refine_ls_hydrogen_treatment constr
_refine_ls_matrix_type full
_refine_ls_number_parameters 207
_refine_ls_number_reflns 3014
_refine_ls_number_restraints 0
_refine_ls_restrained_S_all 0.725
_refine_ls_R_factor_all 0.1086
_refine_ls_R_factor_gt 0.0408
_refine_ls_shift/su_max 0.000
_refine_ls_shift/su_mean 0.000
_refine_ls_structure_factor_coef Fsqd
_refine_ls_weighting_details 'calc w=1/[\s^2^(Fo^2^)+(0.0306P)^2^+0.0000P] where P=(Fo^2^+2Fc^2^)/3'
_refine_ls_weighting_scheme calc
_refine_ls_wR_factor_gt 0.0730
_refine_ls_wR_factor_ref 0.0851
_reflns_number_gt 1304
_reflns_number_total 3014
_reflns_threshold_expression >2sigma(I)
_cod_data_source_file ic501157e_si_002.cif
_cod_data_source_block 1
_cod_depositor_comments
;Adding full bibliography for 4341188--4341189.cif.

The following automatic conversions were performed:

'_exptl_crystal_density_meas' value 'not measured' was changed to '?'
- the value is perceived as not measured.

Automatic conversion script
Id: cif_fix_values 3008 2015-01-20 13:52:24Z robertas 
;
_cod_original_sg_symbol_H-M P-1
_cod_database_code 4341188

loop_
_symmetry_equiv_pos_as_xyz
'x, y, z'
'-x, -y, -z'

loop_
_atom_site_label
_atom_site_type_symbol
_atom_site_fract_x
_atom_site_fract_y
_atom_site_fract_z
_atom_site_U_iso_or_equiv
_atom_site_adp_type
_atom_site_occupancy
_atom_site_symmetry_multiplicity
_atom_site_calc_flag
_atom_site_refinement_flags
Co1 Co 0.5000 1.0000 0.0000 0.0560(3) Uani 1 2 d S
F1 F 0.6828(4) 0.8397(4) 0.3801(3) 0.1437(11) Uani 1 1 d .
F2 F 0.7359(5) 0.6214(3) 0.3616(4) 0.216(2) Uani 1 1 d .
F3 F 0.8745(4) 0.7999(4) 0.2157(3) 0.1435(11) Uani 1 1 d .
O1 O 0.6054(3) 0.9190(2) 0.1454(2) 0.0654(7) Uani 1 1 d .
N1 N 0.3960(3) 0.7814(3) 0.0474(3) 0.0568(7) Uani 1 1 d .
N2 N 0.2890(4) 1.0694(3) 0.1532(3) 0.0618(8) Uani 1 1 d .
N3 N -0.1145(4) 1.2238(3) 0.4409(3) 0.0788(9) Uani 1 1 d .
C1 C 0.7237(7) 0.7561(5) 0.2909(6) 0.0906(13) Uani 1 1 d .
C2 C 0.6128(4) 0.7802(4) 0.2063(3) 0.0612(9) Uani 1 1 d .
C3 C 0.5402(5) 0.6619(4) 0.2055(4) 0.0712(10) Uani 1 1 d .
H3 H 0.5651 0.5703 0.2573 0.085 Uiso 1 1 calc R
C4 C 0.4287(4) 0.6558(3) 0.1358(3) 0.0588(9) Uani 1 1 d .
C5 C 0.3539(5) 0.5213(4) 0.1597(4) 0.0773(11) Uani 1 1 d .
H5 H 0.3771 0.4366 0.2207 0.093 Uiso 1 1 calc R
C6 C 0.2476(5) 0.5109(4) 0.0958(4) 0.0855(12) Uani 1 1 d .
H6 H 0.1993 0.4202 0.1119 0.103 Uiso 1 1 calc R
C7 C 0.2138(5) 0.6365(4) 0.0078(4) 0.0820(12) Uani 1 1 d .
H7 H 0.1415 0.6338 -0.0375 0.098 Uiso 1 1 calc R
C8 C 0.2887(5) 0.7663(4) -0.0120(4) 0.0729(11) Uani 1 1 d .
H8 H 0.2635 0.8515 -0.0715 0.087 Uiso 1 1 calc R
C9 C 0.1399(5) 1.0807(4) 0.1455(4) 0.0690(10) Uani 1 1 d .
H9 H 0.1272 1.0546 0.0715 0.083 Uiso 1 1 calc R
C10 C 0.0039(5) 1.1277(4) 0.2379(4) 0.0702(10) Uani 1 1 d .
H10 H -0.0963 1.1310 0.2261 0.084 Uiso 1 1 calc R
C11 C 0.0158(5) 1.1705(3) 0.3494(4) 0.0635(10) Uani 1 1 d .
C12 C 0.1703(5) 1.1554(4) 0.3602(4) 0.0668(10) Uani 1 1 d .
H12 H 0.1862 1.1787 0.4341 0.080 Uiso 1 1 calc R
C13 C 0.2990(5) 1.1066(3) 0.2630(4) 0.0650(10) Uani 1 1 d .
H13 H 0.4001 1.0987 0.2739 0.078 Uiso 1 1 calc R
C14 C -0.2736(5) 1.2323(5) 0.4293(4) 0.1036(14) Uani 1 1 d .
H14A H -0.3510 1.2661 0.5054 0.155 Uiso 1 1 calc R
H14B H -0.3033 1.1350 0.4309 0.155 Uiso 1 1 calc R
H14C H -0.2726 1.3017 0.3440 0.155 Uiso 1 1 calc R
C15 C -0.0966(6) 1.2747(4) 0.5531(4) 0.1019(14) Uani 1 1 d .
H15A H -0.2001 1.3088 0.6065 0.153 Uiso 1 1 calc R
H15B H -0.0210 1.3555 0.5151 0.153 Uiso 1 1 calc R
H15C H -0.0570 1.1932 0.6116 0.153 Uiso 1 1 calc R

loop_
_atom_site_aniso_label
_atom_site_aniso_U_11
_atom_site_aniso_U_22
_atom_site_aniso_U_33
_atom_site_aniso_U_23
_atom_site_aniso_U_13
_atom_site_aniso_U_12
Co1 0.0661(6) 0.0488(4) 0.0585(5) -0.0099(3) -0.0286(4) -0.0062(4)
F1 0.161(3) 0.196(3) 0.120(2) -0.059(2) -0.091(2) 0.004(2)
F2 0.315(5) 0.094(2) 0.331(5) 0.050(2) -0.283(4) -0.045(2)
F3 0.087(2) 0.200(3) 0.162(3) -0.039(2) -0.068(2) -0.002(2)
O1 0.0835(19) 0.0499(13) 0.0717(16) -0.0089(12) -0.0406(14) -0.0043(12)
N1 0.066(2) 0.0543(17) 0.0563(17) -0.0149(13) -0.0270(15) -0.0014(14)
N2 0.070(2) 0.0587(17) 0.065(2) -0.0144(14) -0.0318(17) -0.0060(15)
N3 0.080(3) 0.082(2) 0.071(2) -0.0203(17) -0.022(2) 0.0036(19)
C1 0.098(4) 0.071(3) 0.120(4) -0.014(3) -0.064(3) -0.003(3)
C2 0.067(3) 0.057(2) 0.064(2) -0.0123(18) -0.0302(19) 0.0001(18)
C3 0.083(3) 0.048(2) 0.091(3) -0.0055(18) -0.048(2) -0.0072(19)
C4 0.067(3) 0.0475(19) 0.065(2) -0.0139(16) -0.025(2) -0.0037(17)
C5 0.103(4) 0.049(2) 0.084(3) -0.0052(19) -0.042(3) -0.014(2)
C6 0.105(4) 0.062(2) 0.100(3) -0.014(2) -0.045(3) -0.027(2)
C7 0.098(3) 0.064(2) 0.103(3) -0.012(2) -0.059(3) -0.018(2)
C8 0.090(3) 0.057(2) 0.084(3) -0.0094(19) -0.048(2) -0.012(2)
C9 0.076(3) 0.075(2) 0.066(3) -0.0200(19) -0.031(2) -0.009(2)
C10 0.065(3) 0.076(2) 0.074(3) -0.017(2) -0.030(2) -0.005(2)
C11 0.072(3) 0.055(2) 0.058(2) -0.0067(17) -0.020(2) -0.0066(19)
C12 0.084(3) 0.065(2) 0.058(2) -0.0152(18) -0.030(2) -0.006(2)
C13 0.073(3) 0.064(2) 0.067(2) -0.0132(19) -0.035(2) -0.0051(19)
C14 0.078(4) 0.123(4) 0.104(3) -0.036(3) -0.023(3) 0.016(3)
C15 0.124(4) 0.103(3) 0.084(3) -0.044(2) -0.031(3) 0.014(3)

loop_
_atom_type_symbol
_atom_type_description
_atom_type_scat_dispersion_real
_atom_type_scat_dispersion_imag
_atom_type_scat_source
C C 0.0033 0.0016 'International Tables Vol C Tables 4.2.6.8 and 6.1.1.4'
H H 0.0000 0.0000 'International Tables Vol C Tables 4.2.6.8 and 6.1.1.4'
Co Co 0.3494 0.9721 'International Tables Vol C Tables 4.2.6.8 and 6.1.1.4'
F F 0.0171 0.0103 'International Tables Vol C Tables 4.2.6.8 and 6.1.1.4'
N N 0.0061 0.0033 'International Tables Vol C Tables 4.2.6.8 and 6.1.1.4'
O O 0.0106 0.0060 'International Tables Vol C Tables 4.2.6.8 and 6.1.1.4'

loop_
_geom_angle_atom_site_label_1
_geom_angle_atom_site_label_2
_geom_angle_atom_site_label_3
_geom_angle
_geom_angle_site_symmetry_1
_geom_angle_site_symmetry_3
O1 Co1 O1 180.0 2_675 .
O1 Co1 N2 89.91(10) 2_675 2_675
O1 Co1 N2 90.09(10) . 2_675
O1 Co1 N2 90.09(10) 2_675 .
O1 Co1 N2 89.91(10) . .
N2 Co1 N2 180.00(14) 2_675 .
O1 Co1 N1 89.46(9) 2_675 2_675
O1 Co1 N1 90.54(9) . 2_675
N2 Co1 N1 91.15(10) 2_675 2_675
N2 Co1 N1 88.85(10) . 2_675
O1 Co1 N1 90.54(9) 2_675 .
O1 Co1 N1 89.46(9) . .
N2 Co1 N1 88.85(10) 2_675 .
N2 Co1 N1 91.15(10) . .
N1 Co1 N1 180.0 2_675 .
C2 O1 Co1 124.9(2) . .
C8 N1 C4 116.2(3) . .
C8 N1 Co1 118.9(2) . .
C4 N1 Co1 125.0(2) . .
C9 N2 C13 114.6(3) . .
C9 N2 Co1 123.2(2) . .
C13 N2 Co1 122.2(3) . .
C11 N3 C14 121.0(3) . .
C11 N3 C15 121.0(4) . .
C14 N3 C15 118.0(3) . .
F2 C1 F1 105.4(4) . .
F2 C1 F3 106.0(4) . .
F1 C1 F3 101.5(4) . .
F2 C1 C2 116.7(4) . .
F1 C1 C2 112.8(4) . .
F3 C1 C2 113.0(4) . .
O1 C2 C3 130.6(3) . .
O1 C2 C1 110.9(3) . .
C3 C2 C1 118.5(3) . .
C2 C3 C4 129.1(3) . .
C2 C3 H3 115.5 . .
C4 C3 H3 115.5 . .
N1 C4 C5 120.2(3) . .
N1 C4 C3 120.0(3) . .
C5 C4 C3 119.8(3) . .
C6 C5 C4 121.6(3) . .
C6 C5 H5 119.2 . .
C4 C5 H5 119.2 . .
C5 C6 C7 118.4(3) . .
C5 C6 H6 120.8 . .
C7 C6 H6 120.8 . .
C6 C7 C8 118.2(4) . .
C6 C7 H7 120.9 . .
C8 C7 H7 120.9 . .
N1 C8 C7 125.4(3) . .
N1 C8 H8 117.3 . .
C7 C8 H8 117.3 . .
N2 C9 C10 125.2(3) . .
N2 C9 H9 117.4 . .
C10 C9 H9 117.4 . .
C9 C10 C11 120.1(4) . .
C9 C10 H10 120.0 . .
C11 C10 H10 120.0 . .
N3 C11 C10 122.3(4) . .
N3 C11 C12 122.7(4) . .
C10 C11 C12 115.1(4) . .
C13 C12 C11 120.7(3) . .
C13 C12 H12 119.7 . .
C11 C12 H12 119.7 . .
N2 C13 C12 124.4(4) . .
N2 C13 H13 117.8 . .
C12 C13 H13 117.8 . .
N3 C14 H14A 109.5 . .
N3 C14 H14B 109.5 . .
H14A C14 H14B 109.5 . .
N3 C14 H14C 109.5 . .
H14A C14 H14C 109.5 . .
H14B C14 H14C 109.5 . .
N3 C15 H15A 109.5 . .
N3 C15 H15B 109.5 . .
H15A C15 H15B 109.5 . .
N3 C15 H15C 109.5 . .
H15A C15 H15C 109.5 . .
H15B C15 H15C 109.5 . .

loop_
_geom_bond_atom_site_label_1
_geom_bond_atom_site_label_2
_geom_bond_distance
_geom_bond_site_symmetry_2
Co1 O1 2.016(2) 2_675
Co1 O1 2.016(2) .
Co1 N2 2.167(3) 2_675
Co1 N2 2.168(3) .
Co1 N1 2.172(3) 2_675
Co1 N1 2.172(3) .
F1 C1 1.316(5) .
F2 C1 1.287(4) .
F3 C1 1.326(5) .
O1 C2 1.280(3) .
N1 C8 1.345(4) .
N1 C4 1.361(4) .
N2 C9 1.334(4) .
N2 C13 1.339(4) .
N3 C11 1.363(4) .
N3 C14 1.440(5) .
N3 C15 1.461(4) .
C1 C2 1.510(5) .
C2 C3 1.330(4) .
C3 C4 1.437(4) .
C3 H3 0.9300 .
C4 C5 1.392(4) .
C5 C6 1.361(5) .
C5 H5 0.9300 .
C6 C7 1.362(5) .
C6 H6 0.9300 .
C7 C8 1.365(4) .
C7 H7 0.9300 .
C8 H8 0.9300 .
C9 C10 1.371(5) .
C9 H9 0.9300 .
C10 C11 1.390(5) .
C10 H10 0.9300 .
C11 C12 1.393(5) .
C12 C13 1.369(4) .
C12 H12 0.9300 .
C13 H13 0.9300 .
C14 H14A 0.9600 .
C14 H14B 0.9600 .
C14 H14C 0.9600 .
C15 H15A 0.9600 .
C15 H15B 0.9600 .
C15 H15C 0.9600 .

loop_
_geom_torsion_atom_site_label_1
_geom_torsion_atom_site_label_2
_geom_torsion_atom_site_label_3
_geom_torsion_atom_site_label_4
_geom_torsion
_geom_torsion_site_symmetry_1
N2 Co1 O1 C2 -78.2(3) 2_675
N2 Co1 O1 C2 101.8(3) .
N1 Co1 O1 C2 -169.4(3) 2_675
N1 Co1 O1 C2 10.6(3) .
O1 Co1 N1 C8 -7.2(3) 2_675
O1 Co1 N1 C8 172.8(3) .
N2 Co1 N1 C8 -97.1(3) 2_675
N2 Co1 N1 C8 82.9(3) .
O1 Co1 N1 C4 173.9(3) 2_675
O1 Co1 N1 C4 -6.1(3) .
N2 Co1 N1 C4 84.0(3) 2_675
N2 Co1 N1 C4 -96.0(3) .
O1 Co1 N2 C9 27.8(2) 2_675
O1 Co1 N2 C9 -152.2(2) .
N1 Co1 N2 C9 117.2(3) 2_675
N1 Co1 N2 C9 -62.8(3) .
O1 Co1 N2 C13 -151.3(2) 2_675
O1 Co1 N2 C13 28.7(2) .
N1 Co1 N2 C13 -61.8(2) 2_675
N1 Co1 N2 C13 118.2(2) .
Co1 O1 C2 C3 -9.7(5) .
Co1 O1 C2 C1 170.4(3) .
F2 C1 C2 O1 177.3(4) .
F1 C1 C2 O1 55.0(5) .
F3 C1 C2 O1 -59.4(5) .
F2 C1 C2 C3 -2.6(7) .
F1 C1 C2 C3 -124.9(4) .
F3 C1 C2 C3 120.7(4) .
O1 C2 C3 C4 -0.8(7) .
C1 C2 C3 C4 179.0(4) .
C8 N1 C4 C5 0.5(5) .
Co1 N1 C4 C5 179.4(2) .
C8 N1 C4 C3 -179.1(3) .
Co1 N1 C4 C3 -0.2(4) .
C2 C3 C4 N1 6.0(6) .
C2 C3 C4 C5 -173.6(4) .
N1 C4 C5 C6 0.3(6) .
C3 C4 C5 C6 180.0(4) .
C4 C5 C6 C7 -0.7(6) .
C5 C6 C7 C8 0.2(6) .
C4 N1 C8 C7 -1.1(5) .
Co1 N1 C8 C7 180.0(3) .
C6 C7 C8 N1 0.7(6) .
C13 N2 C9 C10 0.9(5) .
Co1 N2 C9 C10 -178.2(3) .
N2 C9 C10 C11 1.0(5) .
C14 N3 C11 C10 2.6(5) .
C15 N3 C11 C10 -177.0(3) .
C14 N3 C11 C12 -177.6(3) .
C15 N3 C11 C12 2.8(5) .
C9 C10 C11 N3 177.3(3) .
C9 C10 C11 C12 -2.5(5) .
N3 C11 C12 C13 -177.6(3) .
C10 C11 C12 C13 2.2(5) .
C9 N2 C13 C12 -1.2(5) .
Co1 N2 C13 C12 177.9(2) .
C11 C12 C13 N2 -0.4(5) .
